data_7014258
loop_
_publ_author_name
'Hitchcock, Peter B.'
'Hu, Jin'
'Lappert, Michael F.'
'Severn, John R.'

_publ_section_title
;
 Synthesis and structures of beta-diketiminatotin(II) halides, an amide
 and of Sn(=E)[{N(R)C(Ph)}2CH](NR2) (E = S or Se, R = SiMe3).
;
_journal_issue 24
_journal_name_full 'Dalton transactions (Cambridge, England : 2003)'
_journal_page_first 4193
_journal_page_last 4201
_journal_paper_doi 10.1039/b412765j
_journal_year 2004
_chemical_formula_sum 'C27 H47 N3 Si4 Sn'
_chemical_formula_weight 644.73
_chemical_name_systematic
;
?
;
_space_group_IT_number 14
_symmetry_cell_setting monoclinic
_symmetry_space_group_name_Hall '-P 2yn'
_symmetry_space_group_name_H-M 'P 1 21/n 1'
_atom_sites_solution_hydrogens geom
_atom_sites_solution_primary direct
_atom_sites_solution_secondary difmap
_audit_creation_method SHELXL-97
_cell_angle_alpha 90.00
_cell_angle_beta 104.90(1)
_cell_angle_gamma 90.00
_cell_formula_units_Z 8
_cell_length_a 21.258(4)
_cell_length_b 9.153(2)
_cell_length_c 36.160(5)
_cell_measurement_reflns_used 25
_cell_measurement_temperature 293(2)
_cell_measurement_theta_max 10
_cell_measurement_theta_min 7
_cell_volume 6799(2)
_computing_cell_refinement 'Nonius CAD4 software'
_computing_data_collection 'Nonius CAD4 software'
_computing_data_reduction 'Nonius CAD4 software'
_computing_publication_material 'SHELXL-97 (Sheldrick, 1997)'
_computing_structure_refinement 'SHELXL-97 (Sheldrick, 1997)'
_computing_structure_solution 'SHELXL-97 (Sheldrick, 1997)'
_diffrn_ambient_temperature 293(2)
_diffrn_measured_fraction_theta_full 0.999
_diffrn_measured_fraction_theta_max 0.999
_diffrn_measurement_device_type 'Nonius CAD4'
_diffrn_measurement_method 'omega-2theta scan'
_diffrn_radiation_monochromator graphite
_diffrn_radiation_source 'fine-focus sealed tube'
_diffrn_radiation_type MoK\a
_diffrn_radiation_wavelength 0.71073
_diffrn_reflns_av_R_equivalents 0.0992
_diffrn_reflns_av_sigmaI/netI 0.2180
_diffrn_reflns_limit_h_max 25
_diffrn_reflns_limit_h_min 0
_diffrn_reflns_limit_k_max 10
_diffrn_reflns_limit_k_min 0
_diffrn_reflns_limit_l_max 41
_diffrn_reflns_limit_l_min -42
_diffrn_reflns_number 12247
_diffrn_reflns_theta_full 24.98
_diffrn_reflns_theta_max 24.98
_diffrn_reflns_theta_min 2.03
_exptl_absorpt_coefficient_mu 0.912
_exptl_absorpt_correction_type none
_exptl_crystal_density_diffrn 1.260
_exptl_crystal_density_method 'not measured'
_exptl_crystal_F_000 2688
_exptl_crystal_size_max 0.2
_exptl_crystal_size_mid 0.2
_exptl_crystal_size_min 0.1
_refine_diff_density_max 1.400
_refine_diff_density_min -1.627
_refine_diff_density_rms 0.138
_refine_ls_extinction_method none
_refine_ls_goodness_of_fit_ref 1.010
_refine_ls_hydrogen_treatment constr
_refine_ls_matrix_type full
_refine_ls_number_parameters 631
_refine_ls_number_reflns 11921
_refine_ls_number_restraints 0
_refine_ls_restrained_S_all 1.010
_refine_ls_R_factor_all 0.2515
_refine_ls_R_factor_gt 0.0953
_refine_ls_shift/su_max 0.002
_refine_ls_shift/su_mean 0.000
_refine_ls_structure_factor_coef Fsqd
_refine_ls_weighting_details 'calc w=1/[\s^2^(Fo^2^)+(0.0895P)^2^+0.0000P] where P=(Fo^2^+2Fc^2^)/3'
_refine_ls_weighting_scheme calc
_refine_ls_wR_factor_gt 0.1954
_refine_ls_wR_factor_ref 0.2686
_reflns_number_gt 4388
_reflns_number_total 11921
_reflns_threshold_expression >2sigma(I)
_cod_data_source_file b412765j.txt
_cod_data_source_block (8)-feb596
_cod_original_sg_symbol_H-M P2(1)/n
_cod_database_code 7014258

loop_
_symmetry_equiv_pos_as_xyz
'x, y, z'
'x+1/2, -y+1/2, z+1/2'
'-x, -y, -z'
'-x-1/2, y-1/2, -z-1/2'

loop_
_atom_site_label
_atom_site_type_symbol
_atom_site_fract_x
_atom_site_fract_y
_atom_site_fract_z
_atom_site_U_iso_or_equiv
_atom_site_adp_type
_atom_site_occupancy
_atom_site_symmetry_multiplicity
_atom_site_calc_flag
_atom_site_refinement_flags
_atom_site_disorder_assembly
_atom_site_disorder_group
Sn1 Sn 0.76174(6) 0.30298(11) -0.00384(3) 0.0444(3) Uani 1 1 d . . .
Si1 Si 0.6147(2) 0.1513(5) -0.01476(14) 0.0493(12) Uani 1 1 d . . .
Si2 Si 0.9231(3) 0.2972(6) 0.04026(17) 0.0662(15) Uani 1 1 d . . .
Si3 Si 0.7876(3) 0.0563(5) -0.07015(13) 0.0524(13) Uani 1 1 d . . .
Si4 Si 0.7773(3) 0.3737(5) -0.08903(15) 0.0659(16) Uani 1 1 d . . .
N1 N 0.6996(6) 0.1161(12) 0.0046(3) 0.044(3) Uani 1 1 d . . .
N2 N 0.8483(7) 0.2049(14) 0.0363(4) 0.050(4) Uani 1 1 d . . .
N3 N 0.7823(7) 0.2352(11) -0.0568(4) 0.039(4) Uani 1 1 d . . .
C1 C 0.7224(8) 0.0131(16) 0.0303(4) 0.046(4) Uani 1 1 d . . .
C2 C 0.7869(7) 0.0046(17) 0.0545(4) 0.052(4) Uani 1 1 d . . .
H2 H 0.7928 -0.0702 0.0724 0.062 Uiso 1 1 calc R . .
C3 C 0.8421(7) 0.0859(18) 0.0563(5) 0.050(4) Uani 1 1 d . . .
C4 C 0.6069(10) 0.2809(19) -0.0552(6) 0.071(6) Uani 1 1 d . . .
H4A H 0.6221 0.2350 -0.0752 0.107 Uiso 1 1 calc R . .
H4B H 0.6326 0.3665 -0.0464 0.107 Uiso 1 1 calc R . .
H4C H 0.5621 0.3083 -0.0649 0.107 Uiso 1 1 calc R . .
C5 C 0.5618(7) -0.0073(16) -0.0343(5) 0.064(5) Uani 1 1 d . . .
H5A H 0.5641 -0.0782 -0.0144 0.096 Uiso 1 1 calc R . .
H5B H 0.5763 -0.0508 -0.0548 0.096 Uiso 1 1 calc R . .
H5C H 0.5176 0.0252 -0.0437 0.096 Uiso 1 1 calc R . .
C6 C 0.5855(10) 0.2423(15) 0.0237(6) 0.062(6) Uani 1 1 d . . .
H6A H 0.5896 0.1762 0.0448 0.094 Uiso 1 1 calc R . .
H6B H 0.5407 0.2696 0.0140 0.094 Uiso 1 1 calc R . .
H6C H 0.6112 0.3280 0.0322 0.094 Uiso 1 1 calc R . .
C7 C 0.9019(11) 0.479(2) 0.0179(7) 0.117(9) Uani 1 1 d . . .
H7A H 0.8770 0.4667 -0.0081 0.175 Uiso 1 1 calc R . .
H7B H 0.9411 0.5319 0.0183 0.175 Uiso 1 1 calc R . .
H7C H 0.8767 0.5324 0.0318 0.175 Uiso 1 1 calc R . .
C8 C 0.9721(12) 0.197(2) 0.0134(9) 0.154(14) Uani 1 1 d . . .
H8A H 0.9461 0.1768 -0.0120 0.231 Uiso 1 1 calc R . .
H8B H 0.9869 0.1066 0.0263 0.231 Uiso 1 1 calc R . .
H8C H 1.0090 0.2550 0.0120 0.231 Uiso 1 1 calc R . .
C9 C 0.9701(12) 0.339(3) 0.0891(7) 0.161(14) Uani 1 1 d . . .
H9A H 0.9434 0.3921 0.1022 0.242 Uiso 1 1 calc R . .
H9B H 1.0075 0.3962 0.0883 0.242 Uiso 1 1 calc R . .
H9C H 0.9842 0.2491 0.1026 0.242 Uiso 1 1 calc R . .
C10 C 0.6788(8) -0.1093(16) 0.0362(4) 0.047(4) Uani 1 1 d . . .
C11 C 0.6476(8) -0.1107(17) 0.0652(5) 0.058(5) Uani 1 1 d . . .
H11 H 0.6519 -0.0307 0.0816 0.070 Uiso 1 1 calc R . .
C12 C 0.6111(11) -0.2248(18) 0.0705(6) 0.072(7) Uani 1 1 d . . .
H12 H 0.5928 -0.2238 0.0913 0.087 Uiso 1 1 calc R . .
C13 C 0.5996(10) -0.344(2) 0.0460(6) 0.073(6) Uani 1 1 d . . .
H13 H 0.5720 -0.4196 0.0490 0.088 Uiso 1 1 calc R . .
C14 C 0.6312(10) -0.3464(18) 0.0168(6) 0.074(6) Uani 1 1 d . . .
H14 H 0.6256 -0.4261 0.0003 0.089 Uiso 1 1 calc R . .
C15 C 0.6703(9) -0.2332(17) 0.0117(6) 0.053(5) Uani 1 1 d . . .
H15 H 0.6914 -0.2374 -0.0078 0.063 Uiso 1 1 calc R . .
C16 C 0.8999(8) 0.025(2) 0.0868(5) 0.056(5) Uani 1 1 d . . .
C17 C 0.9336(9) -0.085(2) 0.0767(7) 0.091(7) Uani 1 1 d . . .
H17 H 0.9239 -0.1198 0.0517 0.109 Uiso 1 1 calc R . .
C18 C 0.9856(12) -0.147(3) 0.1061(10) 0.123(11) Uani 1 1 d . . .
H18 H 1.0097 -0.2251 0.1005 0.147 Uiso 1 1 calc R . .
C19 C 0.9992(13) -0.091(4) 0.1423(10) 0.138(15) Uani 1 1 d . . .
H19 H 1.0349 -0.1267 0.1608 0.166 Uiso 1 1 calc R . .
C20 C 0.9629(13) 0.011(4) 0.1515(7) 0.141(14) Uani 1 1 d . . .
H20 H 0.9716 0.0437 0.1767 0.169 Uiso 1 1 calc R . .
C21 C 0.9116(10) 0.073(3) 0.1240(6) 0.106(9) Uani 1 1 d . . .
H21 H 0.8856 0.1445 0.1307 0.127 Uiso 1 1 calc R . .
C22 C 0.8329(9) -0.0680(15) -0.0303(4) 0.066(6) Uani 1 1 d . . .
H22A H 0.8755 -0.0287 -0.0192 0.099 Uiso 1 1 calc R . .
H22B H 0.8370 -0.1634 -0.0405 0.099 Uiso 1 1 calc R . .
H22C H 0.8094 -0.0748 -0.0110 0.099 Uiso 1 1 calc R . .
C23 C 0.7060(8) -0.0276(17) -0.0902(5) 0.076(6) Uani 1 1 d . . .
H23A H 0.6804 -0.0190 -0.0720 0.113 Uiso 1 1 calc R . .
H23B H 0.7111 -0.1289 -0.0956 0.113 Uiso 1 1 calc R . .
H23C H 0.6844 0.0220 -0.1134 0.113 Uiso 1 1 calc R . .
C24 C 0.8343(10) 0.0357(19) -0.1074(6) 0.090(7) Uani 1 1 d . . .
H24A H 0.8770 0.0764 -0.0979 0.135 Uiso 1 1 calc R . .
H24B H 0.8119 0.0863 -0.1302 0.135 Uiso 1 1 calc R . .
H24C H 0.8378 -0.0660 -0.1130 0.135 Uiso 1 1 calc R . .
C25 C 0.7487(11) 0.5495(17) -0.0733(6) 0.092(7) Uani 1 1 d . . .
H25A H 0.7769 0.5776 -0.0491 0.138 Uiso 1 1 calc R . .
H25B H 0.7051 0.5379 -0.0707 0.138 Uiso 1 1 calc R . .
H25C H 0.7493 0.6238 -0.0920 0.138 Uiso 1 1 calc R . .
C26 C 0.7193(12) 0.332(2) -0.1357(5) 0.109(8) Uani 1 1 d . . .
H26A H 0.7315 0.2417 -0.1455 0.163 Uiso 1 1 calc R . .
H26B H 0.7204 0.4094 -0.1535 0.163 Uiso 1 1 calc R . .
H26C H 0.6762 0.3235 -0.1323 0.163 Uiso 1 1 calc R . .
C27 C 0.8584(10) 0.416(2) -0.0984(7) 0.108(8) Uani 1 1 d . . .
H27A H 0.8895 0.4375 -0.0746 0.162 Uiso 1 1 calc R . .
H27B H 0.8542 0.4981 -0.1152 0.162 Uiso 1 1 calc R . .
H27C H 0.8730 0.3324 -0.1101 0.162 Uiso 1 1 calc R . .
Sn2 Sn 0.51013(6) 0.32014(11) 0.24631(3) 0.0480(4) Uani 1 1 d . A 1
Si5 Si 0.3652(2) 0.1515(5) 0.23335(15) 0.0585(14) Uani 1 1 d . A 1
Si6 Si 0.6713(3) 0.3244(6) 0.28954(16) 0.0702(16) Uani 1 1 d . A 1
Si7 Si 0.5432(3) 0.0841(5) 0.17958(13) 0.0525(13) Uani 1 1 d . A 1
Si8 Si 0.5213(3) 0.4009(6) 0.16014(16) 0.0716(17) Uani 1 1 d . A 1
N4 N 0.4510(6) 0.1284(13) 0.2540(3) 0.046(3) Uani 1 1 d . A 1
N5 N 0.5962(7) 0.2262(14) 0.2874(4) 0.048(4) Uani 1 1 d . A 1
N6 N 0.5296(8) 0.2593(12) 0.1933(5) 0.057(5) Uani 1 1 d . A 1
C28 C 0.4752(7) 0.0287(15) 0.2803(4) 0.039(4) Uani 1 1 d . A 1
C29 C 0.5356(7) 0.0247(17) 0.3051(4) 0.049(4) Uani 1 1 d . A 1
H29 H 0.5406 -0.0476 0.3237 0.059 Uiso 1 1 calc R A 1
C30 C 0.5926(8) 0.1108(18) 0.3078(4) 0.048(4) Uani 1 1 d . A 1
C31 C 0.3565(10) 0.2812(19) 0.1931(6) 0.079(7) Uani 1 1 d . A 1
H31A H 0.3761 0.2403 0.1743 0.118 Uiso 1 1 calc R A 1
H31B H 0.3778 0.3714 0.2025 0.118 Uiso 1 1 calc R A 1
H31C H 0.3112 0.2992 0.1818 0.118 Uiso 1 1 calc R A 1
C32 C 0.3192(8) -0.0152(19) 0.2135(6) 0.079(6) Uani 1 1 d . A 1
H32A H 0.3220 -0.0854 0.2335 0.119 Uiso 1 1 calc R A 1
H32B H 0.3373 -0.0561 0.1940 0.119 Uiso 1 1 calc R A 1
H32C H 0.2744 0.0097 0.2025 0.119 Uiso 1 1 calc R A 1
C33 C 0.3286(11) 0.228(2) 0.2708(7) 0.095(9) Uani 1 1 d . A 1
H33A H 0.3332 0.1590 0.2913 0.142 Uiso 1 1 calc R A 1
H33B H 0.2832 0.2476 0.2599 0.142 Uiso 1 1 calc R A 1
H33C H 0.3505 0.3173 0.2806 0.142 Uiso 1 1 calc R A 1
C34 C 0.6466(11) 0.509(2) 0.2700(8) 0.136(11) Uani 1 1 d . A 1
H34A H 0.6232 0.5571 0.2860 0.204 Uiso 1 1 calc R A 1
H34B H 0.6191 0.4999 0.2445 0.204 Uiso 1 1 calc R A 1
H34C H 0.6846 0.5644 0.2695 0.204 Uiso 1 1 calc R A 1
C35 C 0.7144(13) 0.243(2) 0.2571(8) 0.125(11) Uani 1 1 d . A 1
H35A H 0.6845 0.2279 0.2326 0.188 Uiso 1 1 calc R A 1
H35B H 0.7329 0.1517 0.2673 0.188 Uiso 1 1 calc R A 1
H35C H 0.7485 0.3082 0.2544 0.188 Uiso 1 1 calc R A 1
C36 C 0.7250(12) 0.361(3) 0.3369(6) 0.153(13) Uani 1 1 d . A 1
H36A H 0.7003 0.4041 0.3529 0.230 Uiso 1 1 calc R A 1
H36B H 0.7587 0.4278 0.3345 0.230 Uiso 1 1 calc R A 1
H36C H 0.7443 0.2716 0.3481 0.230 Uiso 1 1 calc R A 1
C37 C 0.4335(8) -0.0973(17) 0.2862(4) 0.050(5) Uani 1 1 d . A 1
C38 C 0.4039(10) -0.098(2) 0.3144(5) 0.080(6) Uani 1 1 d . A 1
H38 H 0.4088 -0.0171 0.3306 0.096 Uiso 1 1 calc R A 1
C39 C 0.3647(12) -0.219(3) 0.3206(7) 0.085(7) Uani 1 1 d . A 1
H39 H 0.3419 -0.2160 0.3393 0.102 Uiso 1 1 calc R A 1
C40 C 0.3629(12) -0.335(2) 0.2980(9) 0.102(8) Uani 1 1 d . A 1
H40 H 0.3403 -0.4172 0.3025 0.122 Uiso 1 1 calc R A 1
C41 C 0.3914(11) -0.339(2) 0.2696(7) 0.084(7) Uani 1 1 d . A 1
H41 H 0.3863 -0.4180 0.2530 0.101 Uiso 1 1 calc R A 1
C42 C 0.4302(11) -0.217(2) 0.2653(7) 0.081(7) Uani 1 1 d . A 1
H42 H 0.4543 -0.2219 0.2472 0.098 Uiso 1 1 calc R A 1
C43 C 0.6490(8) 0.057(2) 0.3380(5) 0.058(5) Uani 1 1 d . A 1
C44 C 0.6862(10) -0.055(3) 0.3298(6) 0.094(7) Uani 1 1 d . A 1
H44 H 0.6775 -0.0888 0.3047 0.113 Uiso 1 1 calc R A 1
C45 C 0.7359(13) -0.118(3) 0.3571(10) 0.133(11) Uani 1 1 d . A 1
H45 H 0.7625 -0.1880 0.3501 0.160 Uiso 1 1 calc R A 1
C46 C 0.7458(15) -0.080(4) 0.3939(11) 0.145(15) Uani 1 1 d . A 1
H46 H 0.7740 -0.1340 0.4128 0.174 Uiso 1 1 calc R A 1
C47 C 0.7141(14) 0.041(4) 0.4039(7) 0.129(11) Uani 1 1 d . A 1
H47 H 0.7264 0.0799 0.4285 0.155 Uiso 1 1 calc R A 1
C48 C 0.6625(11) 0.102(3) 0.3756(6) 0.092(7) Uani 1 1 d . A 1
H48 H 0.6371 0.1749 0.3824 0.110 Uiso 1 1 calc R A 1
C49 C 0.5850(9) -0.0374(16) 0.2197(5) 0.074(6) Uani 1 1 d . A 1
H49A H 0.6254 0.0064 0.2332 0.112 Uiso 1 1 calc R A 1
H49B H 0.5935 -0.1303 0.2096 0.112 Uiso 1 1 calc R A 1
H49C H 0.5577 -0.0511 0.2368 0.112 Uiso 1 1 calc R A 1
C50 C 0.4662(9) -0.0092(18) 0.1550(5) 0.089(7) Uani 1 1 d . A 1
H50A H 0.4430 0.0495 0.1339 0.133 Uiso 1 1 calc R A 1
H50B H 0.4399 -0.0229 0.1727 0.133 Uiso 1 1 calc R A 1
H50C H 0.4760 -0.1025 0.1457 0.133 Uiso 1 1 calc R A 1
C51 C 0.5974(12) 0.081(2) 0.1461(6) 0.104(8) Uani 1 1 d . A 1
H51A H 0.6379 0.1281 0.1580 0.156 Uiso 1 1 calc R A 1
H51B H 0.5765 0.1308 0.1229 0.156 Uiso 1 1 calc R A 1
H51C H 0.6057 -0.0189 0.1404 0.156 Uiso 1 1 calc R A 1
C52 C 0.4842(10) 0.5675(16) 0.1764(6) 0.088(7) Uani 1 1 d . A 1
H52A H 0.4429 0.5424 0.1808 0.132 Uiso 1 1 calc R A 1
H52B H 0.4781 0.6416 0.1570 0.132 Uiso 1 1 calc R A 1
H52C H 0.5126 0.6035 0.1997 0.132 Uiso 1 1 calc R A 1
C53 C 0.4681(13) 0.349(2) 0.1116(5) 0.113(9) Uani 1 1 d . A 1
H53A H 0.4858 0.2645 0.1023 0.169 Uiso 1 1 calc R A 1
H53B H 0.4667 0.4289 0.0941 0.169 Uiso 1 1 calc R A 1
H53C H 0.4249 0.3283 0.1136 0.169 Uiso 1 1 calc R A 1
C54 C 0.6001(13) 0.460(3) 0.1521(8) 0.146(11) Uani 1 1 d . A 1
H54A H 0.6211 0.3785 0.1437 0.219 Uiso 1 1 calc R A 1
H54B H 0.6275 0.4980 0.1755 0.219 Uiso 1 1 calc R A 1
H54C H 0.5925 0.5352 0.1328 0.219 Uiso 1 1 calc R A 1

loop_
_atom_site_aniso_label
_atom_site_aniso_U_11
_atom_site_aniso_U_22
_atom_site_aniso_U_33
_atom_site_aniso_U_23
_atom_site_aniso_U_13
_atom_site_aniso_U_12
Sn1 0.0515(8) 0.0358(6) 0.0443(7) -0.0042(6) 0.0098(6) -0.0054(6)
Si1 0.040(3) 0.046(3) 0.058(3) 0.006(2) 0.005(2) 0.001(2)
Si2 0.057(4) 0.065(3) 0.071(4) -0.004(3) 0.007(3) -0.022(3)
Si3 0.067(4) 0.042(3) 0.047(3) -0.007(2) 0.012(3) 0.002(2)
Si4 0.092(4) 0.049(3) 0.056(3) 0.012(2) 0.019(3) -0.001(3)
N1 0.037(8) 0.042(7) 0.043(8) 0.007(6) -0.012(6) -0.009(6)
N2 0.050(10) 0.050(8) 0.038(9) 0.000(7) -0.008(7) -0.013(7)
N3 0.056(11) 0.039(8) 0.034(9) -0.003(5) 0.032(8) -0.001(6)
C1 0.055(11) 0.042(9) 0.043(10) -0.004(7) 0.014(8) 0.004(8)
C2 0.028(10) 0.069(11) 0.050(11) 0.023(8) -0.004(8) 0.005(8)
C3 0.027(9) 0.060(11) 0.056(11) 0.007(9) -0.001(8) -0.002(8)
C4 0.056(15) 0.095(14) 0.055(14) 0.013(10) 0.000(11) -0.019(11)
C5 0.041(11) 0.057(11) 0.080(13) -0.002(9) -0.009(9) -0.008(8)
C6 0.072(16) 0.042(10) 0.087(17) -0.003(8) 0.047(14) 0.004(8)
C7 0.102(19) 0.082(16) 0.16(3) 0.007(15) 0.025(17) -0.038(14)
C8 0.11(2) 0.084(16) 0.31(4) -0.06(2) 0.14(3) -0.011(16)
C9 0.14(2) 0.19(3) 0.11(2) 0.024(19) -0.059(18) -0.11(2)
C10 0.056(11) 0.045(10) 0.044(10) 0.019(8) 0.019(9) 0.001(8)
C11 0.075(13) 0.045(10) 0.058(12) 0.011(8) 0.022(10) -0.014(9)
C12 0.099(19) 0.043(11) 0.084(18) 0.015(10) 0.041(15) -0.001(11)
C13 0.079(15) 0.065(13) 0.075(14) 0.021(11) 0.020(12) -0.027(11)
C14 0.080(15) 0.038(10) 0.092(16) -0.002(10) 0.003(13) -0.010(10)
C15 0.047(13) 0.055(11) 0.057(13) -0.003(8) 0.014(10) -0.001(8)
C16 0.029(10) 0.081(13) 0.063(13) 0.030(10) 0.019(9) 0.001(9)
C17 0.044(13) 0.123(19) 0.105(18) 0.016(15) 0.016(13) 0.015(13)
C18 0.054(17) 0.11(2) 0.19(3) 0.03(2) 0.012(19) 0.022(14)
C19 0.042(17) 0.22(4) 0.13(3) 0.06(3) -0.020(18) 0.007(19)
C20 0.07(2) 0.28(5) 0.058(16) 0.05(2) -0.010(15) -0.04(2)
C21 0.062(15) 0.18(2) 0.053(14) 0.027(15) -0.019(12) -0.020(15)
C22 0.102(16) 0.030(9) 0.052(11) -0.002(8) -0.006(10) 0.009(9)
C23 0.064(13) 0.054(11) 0.093(15) -0.015(10) -0.009(11) -0.007(10)
C24 0.13(2) 0.058(12) 0.085(16) -0.010(11) 0.043(14) 0.024(12)
C25 0.14(2) 0.033(10) 0.105(18) 0.010(10) 0.033(15) 0.012(12)
C26 0.15(2) 0.117(18) 0.048(13) 0.022(12) 0.006(14) 0.023(17)
C27 0.098(19) 0.099(17) 0.15(2) 0.041(16) 0.071(17) -0.014(14)
Sn2 0.0571(8) 0.0404(7) 0.0449(7) -0.0061(5) 0.0102(6) -0.0024(6)
Si5 0.048(3) 0.060(3) 0.061(3) 0.001(2) 0.002(3) 0.001(2)
Si6 0.062(4) 0.083(4) 0.064(4) -0.015(3) 0.013(3) -0.029(3)
Si7 0.066(4) 0.046(3) 0.043(3) 0.000(2) 0.012(3) 0.009(2)
Si8 0.109(5) 0.053(3) 0.059(4) 0.015(3) 0.033(3) 0.008(3)
N4 0.049(9) 0.040(7) 0.043(8) 0.008(6) 0.000(7) -0.002(6)
N5 0.053(10) 0.068(9) 0.039(9) -0.009(7) 0.040(8) -0.026(7)
N6 0.067(13) 0.043(9) 0.049(12) -0.001(6) -0.008(9) -0.004(6)
C28 0.031(9) 0.037(9) 0.051(10) -0.004(7) 0.013(8) -0.001(7)
C29 0.041(11) 0.064(11) 0.042(10) 0.007(8) 0.009(8) -0.001(8)
C30 0.059(12) 0.062(11) 0.021(8) -0.009(7) 0.006(8) -0.010(9)
C31 0.050(14) 0.081(14) 0.098(19) 0.042(12) 0.006(13) 0.015(11)
C32 0.040(12) 0.092(15) 0.098(16) -0.007(12) 0.002(11) 0.001(10)
C33 0.073(18) 0.081(15) 0.13(2) 0.002(13) 0.016(16) 0.039(12)
C34 0.096(19) 0.112(19) 0.20(3) 0.044(18) 0.043(18) -0.064(16)
C35 0.13(3) 0.12(2) 0.15(3) -0.042(16) 0.09(2) -0.020(16)
C36 0.16(3) 0.21(3) 0.085(18) -0.039(18) 0.007(17) -0.13(2)
C37 0.045(11) 0.050(10) 0.038(10) -0.007(8) -0.017(8) 0.012(8)
C38 0.113(18) 0.078(14) 0.058(13) -0.017(11) 0.038(13) -0.021(13)
C39 0.090(19) 0.094(17) 0.077(18) 0.019(14) 0.033(15) -0.024(14)
C40 0.11(2) 0.043(13) 0.15(3) 0.009(15) 0.043(19) 0.014(13)
C41 0.094(18) 0.055(13) 0.110(19) -0.028(12) 0.039(15) -0.010(12)
C42 0.071(16) 0.055(12) 0.14(2) -0.031(13) 0.060(15) -0.012(11)
C43 0.021(10) 0.092(14) 0.062(13) -0.005(10) 0.010(9) -0.008(9)
C44 0.055(15) 0.16(2) 0.056(13) 0.004(14) -0.006(11) 0.004(15)
C45 0.07(2) 0.17(3) 0.14(3) 0.01(3) 0.01(2) 0.038(18)
C46 0.09(2) 0.17(3) 0.16(3) 0.10(3) 0.02(3) 0.00(2)
C47 0.11(2) 0.19(3) 0.063(17) 0.00(2) -0.021(17) -0.04(2)
C48 0.081(17) 0.14(2) 0.058(14) 0.007(14) 0.020(13) -0.011(14)
C49 0.097(16) 0.039(10) 0.085(14) -0.008(9) 0.020(12) 0.027(10)
C50 0.096(17) 0.060(12) 0.083(15) -0.023(10) -0.025(13) 0.016(11)
C51 0.17(2) 0.088(15) 0.085(16) -0.001(13) 0.093(17) 0.017(16)
C52 0.124(19) 0.032(10) 0.100(17) 0.008(10) 0.012(14) -0.015(11)
C53 0.20(3) 0.078(15) 0.051(13) 0.028(11) 0.019(15) 0.007(16)
C54 0.16(3) 0.13(2) 0.17(3) 0.06(2) 0.08(2) -0.03(2)

loop_
_atom_type_symbol
_atom_type_description
_atom_type_scat_dispersion_real
_atom_type_scat_dispersion_imag
_atom_type_scat_source
C C 0.0033 0.0016 'International Tables Vol C Tables 4.2.6.8 and 6.1.1.4'
H H 0.0000 0.0000 'International Tables Vol C Tables 4.2.6.8 and 6.1.1.4'
N N 0.0061 0.0033 'International Tables Vol C Tables 4.2.6.8 and 6.1.1.4'
Si Si 0.0817 0.0704 'International Tables Vol C Tables 4.2.6.8 and 6.1.1.4'
Sn Sn -0.6537 1.4246 'International Tables Vol C Tables 4.2.6.8 and 6.1.1.4'

loop_
_geom_angle_atom_site_label_1
_geom_angle_atom_site_label_2
_geom_angle_atom_site_label_3
_geom_angle
_geom_angle_site_symmetry_1
_geom_angle_site_symmetry_3
_geom_angle_publ_flag
N3 Sn1 N2 98.1(5) . . ?
N3 Sn1 N1 99.3(4) . . ?
N2 Sn1 N1 91.2(4) . . ?
N1 Si1 C4 107.5(8) . . ?
N1 Si1 C6 106.6(8) . . ?
C4 Si1 C6 108.9(9) . . ?
N1 Si1 C5 117.3(6) . . ?
C4 Si1 C5 106.1(8) . . ?
C6 Si1 C5 110.3(8) . . ?
N2 Si2 C9 115.5(10) . . ?
N2 Si2 C8 109.7(9) . . ?
C9 Si2 C8 111.6(14) . . ?
N2 Si2 C7 106.3(8) . . ?
C9 Si2 C7 104.3(11) . . ?
C8 Si2 C7 108.9(12) . . ?
N3 Si3 C23 112.3(8) . . ?
N3 Si3 C24 112.5(7) . . ?
C23 Si3 C24 106.9(9) . . ?
N3 Si3 C22 114.6(7) . . ?
C23 Si3 C22 106.8(8) . . ?
C24 Si3 C22 103.0(9) . . ?
N3 Si4 C26 112.2(9) . . ?
N3 Si4 C25 113.7(8) . . ?
C26 Si4 C25 105.2(10) . . ?
N3 Si4 C27 112.1(9) . . ?
C26 Si4 C27 107.7(11) . . ?
C25 Si4 C27 105.4(10) . . ?
C1 N1 Si1 123.5(11) . . ?
C1 N1 Sn1 121.2(10) . . ?
Si1 N1 Sn1 112.5(6) . . ?
C3 N2 Si2 124.0(11) . . ?
C3 N2 Sn1 120.3(10) . . ?
Si2 N2 Sn1 115.8(7) . . ?
Si4 N3 Si3 120.9(8) . . ?
Si4 N3 Sn1 113.6(6) . . ?
Si3 N3 Sn1 124.4(6) . . ?
N1 C1 C2 126.1(15) . . ?
N1 C1 C10 120.1(14) . . ?
C2 C1 C10 113.8(14) . . ?
C3 C2 C1 132.4(15) . . ?
N2 C3 C2 128.2(14) . . ?
N2 C3 C16 121.1(14) . . ?
C2 C3 C16 110.7(14) . . ?
C11 C10 C15 117.3(15) . . ?
C11 C10 C1 123.3(15) . . ?
C15 C10 C1 119.4(15) . . ?
C12 C11 C10 121.6(17) . . ?
C11 C12 C13 122(2) . . ?
C14 C13 C12 117.2(17) . . ?
C15 C14 C13 121.2(18) . . ?
C14 C15 C10 120.4(19) . . ?
C17 C16 C21 122.1(19) . . ?
C17 C16 C3 117.7(18) . . ?
C21 C16 C3 119.9(18) . . ?
C16 C17 C18 117(2) . . ?
C19 C18 C17 120(3) . . ?
C20 C19 C18 121(3) . . ?
C19 C20 C21 121(3) . . ?
C16 C21 C20 119(3) . . ?
N6 Sn2 N5 100.6(5) . . ?
N6 Sn2 N4 98.8(5) . . ?
N5 Sn2 N4 90.4(4) . . ?
N4 Si5 C31 106.7(8) . . ?
N4 Si5 C32 116.3(7) . . ?
C31 Si5 C32 106.7(9) . . ?
N4 Si5 C33 108.2(9) . . ?
C31 Si5 C33 110.7(10) . . ?
C32 Si5 C33 108.3(10) . . ?
N5 Si6 C35 110.7(9) . . ?
N5 Si6 C36 117.4(9) . . ?
C35 Si6 C36 112.5(13) . . ?
N5 Si6 C34 105.9(8) . . ?
C35 Si6 C34 105.4(12) . . ?
C36 Si6 C34 103.7(12) . . ?
N6 Si7 C50 112.0(8) . . ?
N6 Si7 C49 114.4(8) . . ?
C50 Si7 C49 106.5(8) . . ?
N6 Si7 C51 112.2(9) . . ?
C50 Si7 C51 107.2(10) . . ?
C49 Si7 C51 104.0(9) . . ?
N6 Si8 C54 112.9(10) . . ?
N6 Si8 C52 111.4(9) . . ?
C54 Si8 C52 106.3(11) . . ?
N6 Si8 C53 112.6(8) . . ?
C54 Si8 C53 106.0(12) . . ?
C52 Si8 C53 107.2(9) . . ?
C28 N4 Si5 123.0(11) . . ?
C28 N4 Sn2 120.5(10) . . ?
Si5 N4 Sn2 113.8(6) . . ?
C30 N5 Si6 123.9(13) . . ?
C30 N5 Sn2 122.4(11) . . ?
Si6 N5 Sn2 113.7(7) . . ?
Si7 N6 Si8 119.3(10) . . ?
Si7 N6 Sn2 125.8(8) . . ?
Si8 N6 Sn2 114.5(7) . . ?
N4 C28 C29 128.0(14) . . ?
N4 C28 C37 119.8(13) . . ?
C29 C28 C37 112.1(13) . . ?
C28 C29 C30 132.0(15) . . ?
N5 C30 C29 125.6(15) . . ?
N5 C30 C43 122.3(16) . . ?
C29 C30 C43 112.1(14) . . ?
C42 C37 C38 118.1(19) . . ?
C42 C37 C28 120.1(18) . . ?
C38 C37 C28 121.6(15) . . ?
C37 C38 C39 121.9(19) . . ?
C40 C39 C38 117(2) . . ?
C41 C40 C39 123(2) . . ?
C40 C41 C42 117(2) . . ?
C37 C42 C41 122(2) . . ?
C44 C43 C48 116.9(19) . . ?
C44 C43 C30 119.4(17) . . ?
C48 C43 C30 123.4(18) . . ?
C43 C44 C45 123(2) . . ?
C46 C45 C44 120(3) . . ?
C45 C46 C47 120(3) . . ?
C46 C47 C48 118(3) . . ?
C43 C48 C47 121(2) . . ?

loop_
_geom_bond_atom_site_label_1
_geom_bond_atom_site_label_2
_geom_bond_distance
_geom_bond_site_symmetry_2
_geom_bond_publ_flag
Sn1 N3 2.162(13) . ?
Sn1 N2 2.221(13) . ?
Sn1 N1 2.229(12) . ?
Si1 N1 1.788(12) . ?
Si1 C4 1.857(18) . ?
Si1 C6 1.861(18) . ?
Si1 C5 1.862(14) . ?
Si2 N2 1.772(14) . ?
Si2 C9 1.83(2) . ?
Si2 C8 1.84(2) . ?
Si2 C7 1.85(2) . ?
Si3 N3 1.718(11) . ?
Si3 C23 1.865(16) . ?
Si3 C24 1.88(2) . ?
Si3 C22 1.893(14) . ?
Si4 N3 1.707(13) . ?
Si4 C26 1.86(2) . ?
Si4 C25 1.861(17) . ?
Si4 C27 1.88(2) . ?
N1 C1 1.327(17) . ?
N2 C3 1.332(19) . ?
C1 C2 1.425(19) . ?
C1 C10 1.50(2) . ?
C2 C3 1.38(2) . ?
C3 C16 1.53(2) . ?
C10 C11 1.38(2) . ?
C10 C15 1.42(2) . ?
C11 C12 1.34(2) . ?
C12 C13 1.39(2) . ?
C13 C14 1.39(3) . ?
C14 C15 1.37(2) . ?
C16 C17 1.34(2) . ?
C16 C21 1.37(3) . ?
C17 C18 1.44(3) . ?
C18 C19 1.37(4) . ?
C19 C20 1.31(4) . ?
C20 C21 1.39(3) . ?
Sn2 N6 2.137(17) . ?
Sn2 N5 2.213(16) . ?
Sn2 N4 2.217(12) . ?
Si5 N4 1.796(13) . ?
Si5 C31 1.850(18) . ?
Si5 C32 1.854(17) . ?
Si5 C33 1.86(2) . ?
Si6 N5 1.816(14) . ?
Si6 C35 1.82(2) . ?
Si6 C36 1.83(2) . ?
Si6 C34 1.85(2) . ?
Si7 N6 1.724(13) . ?
Si7 C50 1.857(18) . ?
Si7 C49 1.862(16) . ?
Si7 C51 1.874(19) . ?
Si8 N6 1.743(15) . ?
Si8 C54 1.86(2) . ?
Si8 C52 1.879(19) . ?
Si8 C53 1.89(2) . ?
N4 C28 1.324(17) . ?
N5 C30 1.300(18) . ?
C28 C29 1.365(19) . ?
C28 C37 1.50(2) . ?
C29 C30 1.43(2) . ?
C30 C43 1.48(2) . ?
C37 C42 1.32(2) . ?
C37 C38 1.33(2) . ?
C38 C39 1.44(3) . ?
C39 C40 1.34(3) . ?
C40 C41 1.32(3) . ?
C41 C42 1.42(3) . ?
C43 C44 1.37(3) . ?
C43 C48 1.38(2) . ?
C44 C45 1.38(3) . ?
C45 C46 1.34(4) . ?
C46 C47 1.39(4) . ?
C47 C48 1.41(3) . ?
